data_1515421
loop_
_publ_author_name
'Zhang, Chen'
'Das, Deepankar'
'Seidel, Daniel'

_publ_section_title
;
 Azomethine ylide annulations: facile access to polycyclic ring systems
;
_journal_issue 2
_journal_name_full 'Chemical Science'
_journal_page_first 233
_journal_paper_doi 10.1039/c0sc00432d
_journal_volume 2
_journal_year 2011
_chemical_formula_moiety '(C21 H22 N2), 0.1325(C6 H14), 0.235(C2 H4 CL2)'
_chemical_formula_sum 'C22.27 H24.8 Cl0.47 N2'
_chemical_formula_weight 337.08
_chemical_name_systematic
;
?
;
_space_group_IT_number 14
_symmetry_cell_setting monoclinic
_symmetry_space_group_name_Hall '-P 2ybc'
_symmetry_space_group_name_H-M 'P 1 21/c 1'
_atom_sites_solution_hydrogens geom
_atom_sites_solution_primary direct
_atom_sites_solution_secondary difmap
_audit_creation_method SHELXL-97
_cell_angle_alpha 90.00
_cell_angle_beta 92.430(1)
_cell_angle_gamma 90.00
_cell_formula_units_Z 8
_cell_length_a 12.3780(7)
_cell_length_b 11.7627(7)
_cell_length_c 24.4212(14)
_cell_measurement_reflns_used 8169
_cell_measurement_temperature 100(2)
_cell_measurement_theta_max 31.53
_cell_measurement_theta_min 2.39
_cell_volume 3552.5(4)
_computing_cell_refinement 'Bruker SAINT'
_computing_data_collection 'Bruker APEX2'
_computing_data_reduction 'Bruker SAINT'
_computing_molecular_graphics 'Bruker SHELXTL'
_computing_publication_material 'Bruker SHELXTL'
_computing_structure_refinement 'SHELXL-97 (Sheldrick, 2008)'
_computing_structure_solution 'SHELXS-97 (Sheldrick, 2008)'
_diffrn_ambient_temperature 100(2)
_diffrn_measured_fraction_theta_full 0.996
_diffrn_measured_fraction_theta_max 0.996
_diffrn_measurement_device_type 'Bruker APEX-II CCD'
_diffrn_measurement_method '\f and \w scans'
_diffrn_radiation_monochromator graphite
_diffrn_radiation_source 'fine-focus sealed tube'
_diffrn_radiation_type MoK\a
_diffrn_radiation_wavelength 0.71073
_diffrn_reflns_av_R_equivalents 0.0439
_diffrn_reflns_av_sigmaI/netI 0.0445
_diffrn_reflns_limit_h_max 18
_diffrn_reflns_limit_h_min -18
_diffrn_reflns_limit_k_max 17
_diffrn_reflns_limit_k_min -17
_diffrn_reflns_limit_l_max 35
_diffrn_reflns_limit_l_min -35
_diffrn_reflns_number 44178
_diffrn_reflns_theta_full 31.57
_diffrn_reflns_theta_max 31.57
_diffrn_reflns_theta_min 1.92
_exptl_absorpt_coefficient_mu 0.142
_exptl_absorpt_correction_T_max 0.994
_exptl_absorpt_correction_T_min 0.937
_exptl_absorpt_correction_type multi-scan
_exptl_absorpt_process_details 'Bruker SAINT (SADABS)'
_exptl_crystal_colour yellow
_exptl_crystal_density_diffrn 1.260
_exptl_crystal_density_method 'not measured'
_exptl_crystal_description rod
_exptl_crystal_F_000 1443
_exptl_crystal_size_max 0.46
_exptl_crystal_size_mid 0.14
_exptl_crystal_size_min 0.04
_refine_diff_density_max 0.673
_refine_diff_density_min -0.236
_refine_diff_density_rms 0.066
_refine_ls_extinction_method none
_refine_ls_goodness_of_fit_ref 1.008
_refine_ls_hydrogen_treatment constr
_refine_ls_matrix_type full
_refine_ls_number_parameters 483
_refine_ls_number_reflns 11847
_refine_ls_number_restraints 45
_refine_ls_restrained_S_all 1.007
_refine_ls_R_factor_all 0.0738
_refine_ls_R_factor_gt 0.0577
_refine_ls_shift/su_max 0.000
_refine_ls_shift/su_mean 0.000
_refine_ls_structure_factor_coef Fsqd
_refine_ls_weighting_details 'calc w=1/[\s^2^(Fo^2^)+(0.0750P)^2^+1.3000P] where P=(Fo^2^+2Fc^2^)/3'
_refine_ls_weighting_scheme calc
_refine_ls_wR_factor_gt 0.1353
_refine_ls_wR_factor_ref 0.1444
_reflns_number_gt 9432
_reflns_number_total 11847
_reflns_threshold_expression >2sigma(I)
_cod_data_source_file c0sc00432d.txt
_cod_data_source_block dd721
_cod_depositor_comments
;
The following automatic conversions were performed:

'_symmetry_cell_setting' value 'Monoclinic' changed to 'monoclinic'
according to
/usr/data/users/saulius/automatic-downloads/retrospective/RSC/lib/dictionaries/cif_core.dic
dictionary named 'cif_core.dic' version 2.4.2 from 2011-04-26.

Automatic conversion script
Id: cif_fix_values 2281 2013-09-26 08:29:07Z andrius 
;
_cod_original_sg_symbol_H-M P2(1)/c
_cod_original_formula_sum 'C22.27 H24.80 Cl0.47 N2'
_cod_database_code 1515421

loop_
_symmetry_equiv_pos_as_xyz
'x, y, z'
'-x, y+1/2, -z+1/2'
'-x, -y, -z'
'x, -y-1/2, z-1/2'

loop_
_atom_site_label
_atom_site_type_symbol
_atom_site_fract_x
_atom_site_fract_y
_atom_site_fract_z
_atom_site_U_iso_or_equiv
_atom_site_adp_type
_atom_site_occupancy
_atom_site_symmetry_multiplicity
_atom_site_calc_flag
_atom_site_refinement_flags
_atom_site_disorder_group
N1 N 0.03182(8) 0.54698(8) 0.35110(4) 0.01323(19) Uani 1 1 d . .
H1 H -0.0379 0.5380 0.3439 0.016 Uiso 1 1 calc R .
N2 N 0.17505(8) 0.27470(8) 0.36159(4) 0.01333(19) Uani 1 1 d . .
C1 C 0.10416(9) 0.46262(10) 0.36693(5) 0.0123(2) Uani 1 1 d . .
C2 C 0.20618(9) 0.50592(10) 0.37442(5) 0.0120(2) Uani 1 1 d . .
C3 C 0.19858(9) 0.62582(10) 0.36279(5) 0.0126(2) Uani 1 1 d . .
C4 C 0.27186(10) 0.71687(11) 0.36258(5) 0.0165(2) Uani 1 1 d . .
H4 H 0.3464 0.7046 0.3716 0.020 Uiso 1 1 calc R .
C5 C 0.23448(11) 0.82483(11) 0.34914(5) 0.0185(2) Uani 1 1 d . .
H5 H 0.2837 0.8868 0.3495 0.022 Uiso 1 1 calc R .
C6 C 0.12473(11) 0.84391(11) 0.33501(5) 0.0184(2) Uani 1 1 d . .
H6 H 0.1011 0.9186 0.3258 0.022 Uiso 1 1 calc R .
C7 C 0.05032(10) 0.75596(10) 0.33427(5) 0.0156(2) Uani 1 1 d . .
H7 H -0.0237 0.7687 0.3244 0.019 Uiso 1 1 calc R .
C8 C 0.08828(10) 0.64803(10) 0.34863(5) 0.0127(2) Uani 1 1 d . .
C9 C 0.07459(9) 0.33958(10) 0.37053(5) 0.0124(2) Uani 1 1 d . .
H9 H 0.0227 0.3225 0.3391 0.015 Uiso 1 1 calc R .
C10 C 0.26294(10) 0.31168(10) 0.40027(5) 0.0144(2) Uani 1 1 d . .
H10A H 0.3241 0.2578 0.3984 0.017 Uiso 1 1 calc R .
H10B H 0.2368 0.3091 0.4380 0.017 Uiso 1 1 calc R .
C11 C 0.30377(9) 0.43292(10) 0.38839(5) 0.0131(2) Uani 1 1 d . .
C12 C 0.38040(10) 0.43279(11) 0.34040(5) 0.0162(2) Uani 1 1 d . .
H12A H 0.3422 0.4028 0.3075 0.024 Uiso 1 1 calc R .
H12B H 0.4433 0.3848 0.3497 0.024 Uiso 1 1 calc R .
H12C H 0.4045 0.5106 0.3334 0.024 Uiso 1 1 calc R .
C13 C 0.36628(11) 0.47676(11) 0.43995(5) 0.0185(2) Uani 1 1 d . .
H13A H 0.3957 0.5523 0.4327 0.028 Uiso 1 1 calc R .
H13B H 0.4256 0.4244 0.4497 0.028 Uiso 1 1 calc R .
H13C H 0.3173 0.4814 0.4704 0.028 Uiso 1 1 calc R .
C14 C 0.15128(11) 0.15222(10) 0.36612(5) 0.0170(2) Uani 1 1 d . .
H14A H 0.2170 0.1087 0.3576 0.020 Uiso 1 1 calc R .
H14B H 0.0940 0.1322 0.3383 0.020 Uiso 1 1 calc R .
C15 C 0.11477(12) 0.11552(11) 0.42236(6) 0.0209(3) Uani 1 1 d . .
H15A H 0.0808 0.0395 0.4192 0.025 Uiso 1 1 calc R .
H15B H 0.1788 0.1092 0.4478 0.025 Uiso 1 1 calc R .
C16 C 0.03525(10) 0.19781(10) 0.44584(5) 0.0154(2) Uani 1 1 d . .
C17 C -0.01926(11) 0.16808(11) 0.49273(5) 0.0181(2) Uani 1 1 d . .
H17 H -0.0081 0.0948 0.5083 0.022 Uiso 1 1 calc R .
C18 C -0.08910(11) 0.24294(11) 0.51707(5) 0.0185(2) Uani 1 1 d . .
H18 H -0.1270 0.2204 0.5483 0.022 Uiso 1 1 calc R .
C19 C -0.10318(11) 0.35128(12) 0.49527(5) 0.0192(2) Uani 1 1 d . .
H19 H -0.1496 0.4040 0.5120 0.023 Uiso 1 1 calc R .
C20 C -0.04907(10) 0.38219(11) 0.44881(5) 0.0167(2) Uani 1 1 d . .
H20 H -0.0589 0.4564 0.4341 0.020 Uiso 1 1 calc R .
C21 C 0.01959(10) 0.30614(10) 0.42337(5) 0.0130(2) Uani 1 1 d . .
N3 N 0.19742(8) 0.29317(8) 0.24003(4) 0.01357(19) Uani 1 1 d . .
H3 H 0.1853 0.2872 0.2752 0.016 Uiso 1 1 calc R .
N4 N 0.20856(8) 0.01690(8) 0.17158(4) 0.01251(18) Uani 1 1 d . .
C22 C 0.22742(9) 0.20564(10) 0.20596(5) 0.0119(2) Uani 1 1 d . .
C23 C 0.23965(9) 0.24495(10) 0.15379(5) 0.0124(2) Uani 1 1 d . .
C24 C 0.21436(9) 0.36429(10) 0.15444(5) 0.0133(2) Uani 1 1 d . .
C25 C 0.20741(10) 0.45108(11) 0.11477(5) 0.0171(2) Uani 1 1 d . .
H25 H 0.2223 0.4353 0.0777 0.021 Uiso 1 1 calc R .
C26 C 0.17854(11) 0.55969(11) 0.13044(6) 0.0203(3) Uani 1 1 d . .
H26 H 0.1740 0.6186 0.1038 0.024 Uiso 1 1 calc R .
C27 C 0.15591(11) 0.58425(11) 0.18498(6) 0.0208(3) Uani 1 1 d . .
H27 H 0.1365 0.6595 0.1946 0.025 Uiso 1 1 calc R .
C28 C 0.16130(11) 0.50080(10) 0.22510(5) 0.0173(2) Uani 1 1 d . .
H28 H 0.1461 0.5175 0.2620 0.021 Uiso 1 1 calc R .
C29 C 0.18988(10) 0.39141(10) 0.20919(5) 0.0133(2) Uani 1 1 d . .
C30 C 0.23211(9) 0.08315(10) 0.22241(5) 0.0118(2) Uani 1 1 d . .
H30 H 0.1718 0.0692 0.2475 0.014 Uiso 1 1 calc R .
C31 C 0.28621(10) 0.04761(10) 0.12968(5) 0.0145(2) Uani 1 1 d . .
H31A H 0.2793 -0.0073 0.0990 0.017 Uiso 1 1 calc R .
H31B H 0.3606 0.0417 0.1459 0.017 Uiso 1 1 calc R .
C32 C 0.26824(10) 0.16877(10) 0.10709(5) 0.0137(2) Uani 1 1 d . .
C33 C 0.37430(11) 0.20797(12) 0.08218(6) 0.0204(3) Uani 1 1 d . .
H33A H 0.3636 0.2829 0.0653 0.031 Uiso 1 1 calc R .
H33B H 0.3953 0.1532 0.0543 0.031 Uiso 1 1 calc R .
H33C H 0.4314 0.2127 0.1111 0.031 Uiso 1 1 calc R .
C34 C 0.17715(11) 0.17022(11) 0.06249(5) 0.0174(2) Uani 1 1 d . .
H34A H 0.1087 0.1496 0.0786 0.026 Uiso 1 1 calc R .
H34B H 0.1935 0.1154 0.0338 0.026 Uiso 1 1 calc R .
H34C H 0.1711 0.2466 0.0466 0.026 Uiso 1 1 calc R .
C35 C 0.21195(10) -0.10522(10) 0.18504(5) 0.0156(2) Uani 1 1 d . .
H35A H 0.1913 -0.1492 0.1517 0.019 Uiso 1 1 calc R .
H35B H 0.1576 -0.1211 0.2126 0.019 Uiso 1 1 calc R .
C36 C 0.32265(11) -0.14676(11) 0.20731(5) 0.0176(2) Uani 1 1 d . .
H36A H 0.3135 -0.2202 0.2263 0.021 Uiso 1 1 calc R .
H36B H 0.3699 -0.1600 0.1762 0.021 Uiso 1 1 calc R .
C37 C 0.37717(10) -0.06354(10) 0.24650(5) 0.0146(2) Uani 1 1 d . .
C38 C 0.47122(10) -0.09585(12) 0.27637(5) 0.0188(2) Uani 1 1 d . .
H38 H 0.4987 -0.1707 0.2723 0.023 Uiso 1 1 calc R .
C39 C 0.52499(11) -0.02101(13) 0.31169(6) 0.0220(3) Uani 1 1 d . .
H39 H 0.5881 -0.0447 0.3321 0.026 Uiso 1 1 calc R .
C40 C 0.48608(11) 0.08919(13) 0.31719(6) 0.0215(3) Uani 1 1 d . .
H40 H 0.5231 0.1413 0.3410 0.026 Uiso 1 1 calc R .
C41 C 0.39330(10) 0.12275(11) 0.28780(5) 0.0167(2) Uani 1 1 d . .
H41 H 0.3672 0.1982 0.2916 0.020 Uiso 1 1 calc R .
C42 C 0.33752(9) 0.04704(10) 0.25263(5) 0.0129(2) Uani 1 1 d . .
C43 C 0.4903(4) 0.5488(5) 0.01934(19) 0.0671(14) Uani 0.5332(18) 1 d PU 1
H43A H 0.5579 0.5931 0.0248 0.081 Uiso 0.5332(18) 1 calc PR 1
H43B H 0.4712 0.5178 0.0554 0.081 Uiso 0.5332(18) 1 calc PR 1
C44 C 0.4006(4) 0.6272(5) -0.0017(3) 0.0746(18) Uani 0.5332(18) 1 d PU 1
H44A H 0.3317 0.5846 -0.0049 0.089 Uiso 0.5332(18) 1 calc PR 1
H44B H 0.4173 0.6554 -0.0386 0.089 Uiso 0.5332(18) 1 calc PR 1
C45 C 0.3882(5) 0.7305(6) 0.0381(3) 0.0771(18) Uani 0.5332(18) 1 d PU 1
H45A H 0.3298 0.7802 0.0240 0.116 Uiso 0.5332(18) 1 calc PR 1
H45B H 0.4561 0.7735 0.0408 0.116 Uiso 0.5332(18) 1 calc PR 1
H45C H 0.3709 0.7026 0.0745 0.116 Uiso 0.5332(18) 1 calc PR 1
Cl1 Cl 0.37400(8) 0.77977(8) 0.05998(4) 0.0289(2) Uani 0.4668(18) 1 d PDU 2
Cl2 Cl 0.38562(7) 0.49766(8) -0.05136(4) 0.0363(3) Uani 0.4668(18) 1 d PDU 2
C46 C 0.3984(3) 0.6989(3) 0.00054(15) 0.0292(7) Uani 0.4668(18) 1 d PDU 2
H46A H 0.3663 0.7378 -0.0322 0.035 Uiso 0.4668(18) 1 calc PR 2
H46B H 0.4773 0.6921 -0.0039 0.035 Uiso 0.4668(18) 1 calc PR 2
C47 C 0.3499(3) 0.5834(3) 0.00546(15) 0.0290(7) Uani 0.4668(18) 1 d PDU 2
H47A H 0.2702 0.5897 0.0063 0.035 Uiso 0.4668(18) 1 calc PR 2
H47B H 0.3766 0.5474 0.0401 0.035 Uiso 0.4668(18) 1 calc PR 2

loop_
_atom_site_aniso_label
_atom_site_aniso_U_11
_atom_site_aniso_U_22
_atom_site_aniso_U_33
_atom_site_aniso_U_23
_atom_site_aniso_U_13
_atom_site_aniso_U_12
N1 0.0117(4) 0.0113(4) 0.0167(5) 0.0011(4) 0.0011(4) 0.0002(3)
N2 0.0159(5) 0.0101(4) 0.0142(4) -0.0001(3) 0.0023(4) 0.0011(4)
C1 0.0139(5) 0.0100(5) 0.0130(5) 0.0010(4) 0.0026(4) 0.0012(4)
C2 0.0130(5) 0.0108(5) 0.0124(5) 0.0007(4) 0.0025(4) 0.0008(4)
C3 0.0136(5) 0.0112(5) 0.0133(5) 0.0002(4) 0.0028(4) 0.0003(4)
C4 0.0152(5) 0.0148(5) 0.0199(6) 0.0001(4) 0.0045(4) -0.0020(4)
C5 0.0224(6) 0.0135(5) 0.0203(6) 0.0006(4) 0.0064(5) -0.0041(5)
C6 0.0267(6) 0.0109(5) 0.0180(6) 0.0025(4) 0.0049(5) 0.0010(5)
C7 0.0179(5) 0.0129(5) 0.0162(5) 0.0019(4) 0.0025(4) 0.0032(4)
C8 0.0145(5) 0.0108(5) 0.0130(5) 0.0005(4) 0.0028(4) -0.0007(4)
C9 0.0140(5) 0.0098(5) 0.0136(5) -0.0001(4) 0.0018(4) -0.0006(4)
C10 0.0162(5) 0.0130(5) 0.0140(5) 0.0005(4) 0.0012(4) 0.0028(4)
C11 0.0124(5) 0.0126(5) 0.0144(5) -0.0005(4) 0.0010(4) 0.0012(4)
C12 0.0134(5) 0.0164(5) 0.0191(6) -0.0003(4) 0.0039(4) 0.0015(4)
C13 0.0174(6) 0.0203(6) 0.0174(6) -0.0023(5) -0.0028(4) 0.0016(5)
C14 0.0239(6) 0.0095(5) 0.0180(6) -0.0012(4) 0.0067(5) 0.0000(4)
C15 0.0326(7) 0.0113(5) 0.0196(6) 0.0019(4) 0.0100(5) 0.0026(5)
C16 0.0206(6) 0.0121(5) 0.0137(5) -0.0005(4) 0.0032(4) -0.0026(4)
C17 0.0257(6) 0.0130(5) 0.0158(5) 0.0002(4) 0.0041(5) -0.0043(5)
C18 0.0204(6) 0.0204(6) 0.0150(5) -0.0001(5) 0.0053(5) -0.0043(5)
C19 0.0180(6) 0.0210(6) 0.0191(6) 0.0005(5) 0.0063(5) 0.0016(5)
C20 0.0163(5) 0.0155(5) 0.0185(6) 0.0017(4) 0.0035(4) 0.0012(4)
C21 0.0136(5) 0.0123(5) 0.0131(5) -0.0001(4) 0.0012(4) -0.0020(4)
N3 0.0183(5) 0.0110(4) 0.0113(4) -0.0002(3) 0.0005(4) 0.0007(4)
N4 0.0149(4) 0.0107(4) 0.0119(4) -0.0009(3) 0.0006(3) -0.0001(3)
C22 0.0125(5) 0.0115(5) 0.0115(5) -0.0008(4) -0.0012(4) 0.0010(4)
C23 0.0122(5) 0.0129(5) 0.0121(5) 0.0006(4) -0.0002(4) -0.0011(4)
C24 0.0123(5) 0.0133(5) 0.0139(5) 0.0010(4) -0.0017(4) -0.0018(4)
C25 0.0183(6) 0.0164(5) 0.0164(5) 0.0035(4) -0.0024(4) -0.0027(4)
C26 0.0227(6) 0.0144(5) 0.0233(6) 0.0065(5) -0.0035(5) -0.0013(5)
C27 0.0233(6) 0.0114(5) 0.0273(7) 0.0014(5) -0.0024(5) -0.0002(5)
C28 0.0201(6) 0.0124(5) 0.0192(6) -0.0018(4) -0.0009(5) 0.0005(4)
C29 0.0137(5) 0.0117(5) 0.0145(5) 0.0001(4) -0.0018(4) -0.0011(4)
C30 0.0135(5) 0.0111(5) 0.0107(5) -0.0004(4) 0.0007(4) 0.0007(4)
C31 0.0157(5) 0.0155(5) 0.0125(5) -0.0008(4) 0.0017(4) 0.0008(4)
C32 0.0146(5) 0.0151(5) 0.0116(5) -0.0004(4) 0.0009(4) -0.0009(4)
C33 0.0188(6) 0.0239(6) 0.0190(6) -0.0002(5) 0.0060(5) -0.0031(5)
C34 0.0211(6) 0.0186(6) 0.0121(5) -0.0001(4) -0.0017(4) -0.0011(5)
C35 0.0175(5) 0.0118(5) 0.0173(5) -0.0002(4) -0.0005(4) 0.0003(4)
C36 0.0195(6) 0.0132(5) 0.0199(6) -0.0009(4) -0.0005(5) 0.0034(4)
C37 0.0148(5) 0.0155(5) 0.0138(5) 0.0017(4) 0.0029(4) 0.0016(4)
C38 0.0168(6) 0.0213(6) 0.0184(6) 0.0022(5) 0.0028(5) 0.0063(5)
C39 0.0145(5) 0.0308(7) 0.0206(6) 0.0028(5) -0.0018(5) 0.0052(5)
C40 0.0187(6) 0.0263(7) 0.0190(6) -0.0005(5) -0.0037(5) -0.0014(5)
C41 0.0182(6) 0.0161(5) 0.0158(5) -0.0004(4) -0.0006(4) 0.0001(4)
C42 0.0125(5) 0.0147(5) 0.0114(5) 0.0023(4) 0.0013(4) 0.0007(4)
C43 0.065(3) 0.084(4) 0.051(3) 0.030(2) -0.012(2) -0.012(3)
C44 0.048(3) 0.066(4) 0.108(5) 0.039(3) -0.018(3) -0.017(3)
C45 0.056(3) 0.094(5) 0.080(5) 0.022(4) -0.010(3) -0.012(3)
Cl1 0.0330(4) 0.0271(4) 0.0263(4) -0.0070(3) -0.0034(3) 0.0027(3)
Cl2 0.0294(4) 0.0372(5) 0.0411(5) -0.0200(4) -0.0118(3) 0.0100(3)
C46 0.0349(18) 0.0298(18) 0.0234(16) -0.0020(14) 0.0088(14) -0.0069(15)
C47 0.0229(15) 0.0266(16) 0.0375(18) 0.0059(14) 0.0027(13) -0.0035(13)

loop_
_atom_type_symbol
_atom_type_description
_atom_type_scat_dispersion_real
_atom_type_scat_dispersion_imag
_atom_type_scat_source
C C 0.0033 0.0016 'International Tables Vol C Tables 4.2.6.8 and 6.1.1.4'
H H 0.0000 0.0000 'International Tables Vol C Tables 4.2.6.8 and 6.1.1.4'
N N 0.0061 0.0033 'International Tables Vol C Tables 4.2.6.8 and 6.1.1.4'
Cl Cl 0.1484 0.1585 'International Tables Vol C Tables 4.2.6.8 and 6.1.1.4'

loop_
_geom_angle_atom_site_label_1
_geom_angle_atom_site_label_2
_geom_angle_atom_site_label_3
_geom_angle
_geom_angle_site_symmetry_1
C1 N1 C8 107.90(10) .
C1 N1 H1 126.1 .
C8 N1 H1 126.1 .
C14 N2 C10 112.57(10) .
C14 N2 C9 108.69(9) .
C10 N2 C9 110.73(9) .
C2 C1 N1 110.74(10) .
C2 C1 C9 125.41(10) .
N1 C1 C9 123.66(10) .
C1 C2 C3 106.63(10) .
C1 C2 C11 122.98(10) .
C3 C2 C11 130.26(10) .
C4 C3 C8 118.30(11) .
C4 C3 C2 135.30(11) .
C8 C3 C2 106.41(10) .
C5 C4 C3 119.38(12) .
C5 C4 H4 120.3 .
C3 C4 H4 120.3 .
C4 C5 C6 120.92(12) .
C4 C5 H5 119.5 .
C6 C5 H5 119.5 .
C7 C6 C5 121.29(12) .
C7 C6 H6 119.4 .
C5 C6 H6 119.4 .
C6 C7 C8 117.42(12) .
C6 C7 H7 121.3 .
C8 C7 H7 121.3 .
N1 C8 C7 128.99(11) .
N1 C8 C3 108.32(10) .
C7 C8 C3 122.69(11) .
N2 C9 C1 106.29(9) .
N2 C9 C21 113.34(9) .
C1 C9 C21 114.55(10) .
N2 C9 H9 107.4 .
C1 C9 H9 107.4 .
C21 C9 H9 107.4 .
N2 C10 C11 112.97(10) .
N2 C10 H10A 109.0 .
C11 C10 H10A 109.0 .
N2 C10 H10B 109.0 .
C11 C10 H10B 109.0 .
H10A C10 H10B 107.8 .
C2 C11 C13 111.36(10) .
C2 C11 C12 109.98(10) .
C13 C11 C12 108.59(10) .
C2 C11 C10 107.62(10) .
C13 C11 C10 108.24(10) .
C12 C11 C10 111.05(10) .
C11 C12 H12A 109.5 .
C11 C12 H12B 109.5 .
H12A C12 H12B 109.5 .
C11 C12 H12C 109.5 .
H12A C12 H12C 109.5 .
H12B C12 H12C 109.5 .
C11 C13 H13A 109.5 .
C11 C13 H13B 109.5 .
H13A C13 H13B 109.5 .
C11 C13 H13C 109.5 .
H13A C13 H13C 109.5 .
H13B C13 H13C 109.5 .
N2 C14 C15 114.28(10) .
N2 C14 H14A 108.7 .
C15 C14 H14A 108.7 .
N2 C14 H14B 108.7 .
C15 C14 H14B 108.7 .
H14A C14 H14B 107.6 .
C16 C15 C14 112.51(11) .
C16 C15 H15A 109.1 .
C14 C15 H15A 109.1 .
C16 C15 H15B 109.1 .
C14 C15 H15B 109.1 .
H15A C15 H15B 107.8 .
C21 C16 C17 119.08(11) .
C21 C16 C15 121.12(11) .
C17 C16 C15 119.70(11) .
C18 C17 C16 121.60(12) .
C18 C17 H17 119.2 .
C16 C17 H17 119.2 .
C17 C18 C19 119.28(12) .
C17 C18 H18 120.4 .
C19 C18 H18 120.4 .
C18 C19 C20 119.71(12) .
C18 C19 H19 120.1 .
C20 C19 H19 120.1 .
C19 C20 C21 121.24(12) .
C19 C20 H20 119.4 .
C21 C20 H20 119.4 .
C20 C21 C16 119.07(11) .
C20 C21 C9 120.61(11) .
C16 C21 C9 120.30(10) .
C29 N3 C22 107.96(10) .
C29 N3 H3 126.0 .
C22 N3 H3 126.0 .
C35 N4 C31 112.30(9) .
C35 N4 C30 108.81(9) .
C31 N4 C30 109.90(9) .
C23 C22 N3 110.55(10) .
C23 C22 C30 124.77(10) .
N3 C22 C30 124.27(10) .
C22 C23 C24 106.65(10) .
C22 C23 C32 122.87(11) .
C24 C23 C32 130.39(11) .
C25 C24 C29 118.42(11) .
C25 C24 C23 135.01(12) .
C29 C24 C23 106.54(10) .
C26 C25 C24 119.20(12) .
C26 C25 H25 120.4 .
C24 C25 H25 120.4 .
C25 C26 C27 121.11(12) .
C25 C26 H26 119.4 .
C27 C26 H26 119.4 .
C28 C27 C26 121.31(12) .
C28 C27 H27 119.3 .
C26 C27 H27 119.3 .
C27 C28 C29 117.49(12) .
C27 C28 H28 121.3 .
C29 C28 H28 121.3 .
N3 C29 C28 129.25(11) .
N3 C29 C24 108.28(10) .
C28 C29 C24 122.45(11) .
N4 C30 C22 106.08(9) .
N4 C30 C42 112.99(9) .
C22 C30 C42 114.77(10) .
N4 C30 H30 107.6 .
C22 C30 H30 107.6 .
C42 C30 H30 107.6 .
N4 C31 C32 112.68(10) .
N4 C31 H31A 109.1 .
C32 C31 H31A 109.1 .
N4 C31 H31B 109.1 .
C32 C31 H31B 109.1 .
H31A C31 H31B 107.8 .
C23 C32 C34 110.01(10) .
C23 C32 C31 108.34(10) .
C34 C32 C31 110.80(10) .
C23 C32 C33 110.66(10) .
C34 C32 C33 109.22(10) .
C31 C32 C33 107.80(10) .
C32 C33 H33A 109.5 .
C32 C33 H33B 109.5 .
H33A C33 H33B 109.5 .
C32 C33 H33C 109.5 .
H33A C33 H33C 109.5 .
H33B C33 H33C 109.5 .
C32 C34 H34A 109.5 .
C32 C34 H34B 109.5 .
H34A C34 H34B 109.5 .
C32 C34 H34C 109.5 .
H34A C34 H34C 109.5 .
H34B C34 H34C 109.5 .
N4 C35 C36 113.99(10) .
N4 C35 H35A 108.8 .
C36 C35 H35A 108.8 .
N4 C35 H35B 108.8 .
C36 C35 H35B 108.8 .
H35A C35 H35B 107.7 .
C37 C36 C35 112.80(10) .
C37 C36 H36A 109.0 .
C35 C36 H36A 109.0 .
C37 C36 H36B 109.0 .
C35 C36 H36B 109.0 .
H36A C36 H36B 107.8 .
C38 C37 C42 118.94(12) .
C38 C37 C36 119.62(11) .
C42 C37 C36 121.41(11) .
C39 C38 C37 121.31(12) .
C39 C38 H38 119.3 .
C37 C38 H38 119.3 .
C38 C39 C40 119.58(12) .
C38 C39 H39 120.2 .
C40 C39 H39 120.2 .
C41 C40 C39 119.88(13) .
C41 C40 H40 120.1 .
C39 C40 H40 120.1 .
C40 C41 C42 120.88(12) .
C40 C41 H41 119.6 .
C42 C41 H41 119.6 .
C41 C42 C37 119.39(11) .
C41 C42 C30 120.49(11) .
C37 C42 C30 120.08(11) .
C43 C43 C44 112.6(5) 3_665
C43 C43 H43A 109.1 3_665
C44 C43 H43A 109.1 .
C43 C43 H43B 109.1 3_665
C44 C43 H43B 109.1 .
H43A C43 H43B 107.8 .
C43 C44 C45 110.6(5) .
C43 C44 H44A 109.5 .
C45 C44 H44A 109.5 .
C43 C44 H44B 109.5 .
C45 C44 H44B 109.5 .
H44A C44 H44B 108.1 .
C44 C45 H45A 109.5 .
C44 C45 H45B 109.5 .
H45A C45 H45B 109.5 .
C44 C45 H45C 109.5 .
H45A C45 H45C 109.5 .
H45B C45 H45C 109.5 .
C47 C46 Cl1 109.9(3) .
C47 C46 H46A 109.7 .
Cl1 C46 H46A 109.7 .
C47 C46 H46B 109.7 .
Cl1 C46 H46B 109.7 .
H46A C46 H46B 108.2 .
C46 C47 Cl2 109.7(3) .
C46 C47 H47A 109.7 .
Cl2 C47 H47A 109.7 .
C46 C47 H47B 109.7 .
Cl2 C47 H47B 109.7 .
H47A C47 H47B 108.2 .

loop_
_geom_bond_atom_site_label_1
_geom_bond_atom_site_label_2
_geom_bond_distance
_geom_bond_site_symmetry_2
N1 C1 1.3808(15) .
N1 C8 1.3815(15) .
N1 H1 0.8800 .
N2 C14 1.4755(15) .
N2 C10 1.4758(16) .
N2 C9 1.4830(15) .
C1 C2 1.3667(16) .
C1 C9 1.4962(16) .
C2 C3 1.4410(16) .
C2 C11 1.5092(16) .
C3 C4 1.4036(17) .
C3 C8 1.4184(16) .
C4 C5 1.3862(18) .
C4 H4 0.9500 .
C5 C6 1.4055(19) .
C5 H5 0.9500 .
C6 C7 1.3847(18) .
C6 H6 0.9500 .
C7 C8 1.3933(16) .
C7 H7 0.9500 .
C9 C21 1.5356(16) .
C9 H9 1.0000 .
C10 C11 1.5446(17) .
C10 H10A 0.9900 .
C10 H10B 0.9900 .
C11 C13 1.5387(17) .
C11 C12 1.5388(17) .
C12 H12A 0.9800 .
C12 H12B 0.9800 .
C12 H12C 0.9800 .
C13 H13A 0.9800 .
C13 H13B 0.9800 .
C13 H13C 0.9800 .
C14 C15 1.5263(18) .
C14 H14A 0.9900 .
C14 H14B 0.9900 .
C15 C16 1.5108(18) .
C15 H15A 0.9900 .
C15 H15B 0.9900 .
C16 C21 1.3977(17) .
C16 C17 1.3979(17) .
C17 C18 1.3855(18) .
C17 H17 0.9500 .
C18 C19 1.3892(19) .
C18 H18 0.9500 .
C19 C20 1.3902(17) .
C19 H19 0.9500 .
C20 C21 1.3976(17) .
C20 H20 0.9500 .
N3 C29 1.3803(15) .
N3 C22 1.3845(15) .
N3 H3 0.8800 .
N4 C35 1.4738(16) .
N4 C31 1.4782(16) .
N4 C30 1.4840(15) .
C22 C23 1.3698(16) .
C22 C30 1.4963(16) .
C23 C24 1.4385(17) .
C23 C32 1.5044(17) .
C24 C25 1.4073(17) .
C24 C29 1.4199(17) .
C25 C26 1.3849(19) .
C25 H25 0.9500 .
C26 C27 1.403(2) .
C26 H26 0.9500 .
C27 C28 1.3866(18) .
C27 H27 0.9500 .
C28 C29 1.3941(17) .
C28 H28 0.9500 .
C30 C42 1.5317(16) .
C30 H30 1.0000 .
C31 C32 1.5410(17) .
C31 H31A 0.9900 .
C31 H31B 0.9900 .
C32 C34 1.5343(17) .
C32 C33 1.5407(18) .
C33 H33A 0.9800 .
C33 H33B 0.9800 .
C33 H33C 0.9800 .
C34 H34A 0.9800 .
C34 H34B 0.9800 .
C34 H34C 0.9800 .
C35 C36 1.5326(17) .
C35 H35A 0.9900 .
C35 H35B 0.9900 .
C36 C37 1.5082(18) .
C36 H36A 0.9900 .
C36 H36B 0.9900 .
C37 C38 1.3999(17) .
C37 C42 1.4004(17) .
C38 C39 1.383(2) .
C38 H38 0.9500 .
C39 C40 1.391(2) .
C39 H39 0.9500 .
C40 C41 1.3855(18) .
C40 H40 0.9500 .
C41 C42 1.3991(17) .
C41 H41 0.9500 .
C43 C43 1.512(11) 3_665
C43 C44 1.516(7) .
C43 H43A 0.9900 .
C43 H43B 0.9900 .
C44 C45 1.568(10) .
C44 H44A 0.9900 .
C44 H44B 0.9900 .
C45 H45A 0.9800 .
C45 H45B 0.9800 .
C45 H45C 0.9800 .
Cl1 C46 1.772(4) .
Cl2 C47 1.786(4) .
C46 C47 1.492(5) .
C46 H46A 0.9900 .
C46 H46B 0.9900 .
C47 H47A 0.9900 .
C47 H47B 0.9900 .

loop_
_geom_hbond_atom_site_label_D
_geom_hbond_atom_site_label_H
_geom_hbond_atom_site_label_A
_geom_hbond_distance_DH
_geom_hbond_distance_HA
_geom_hbond_distance_DA
_geom_hbond_angle_DHA
_geom_hbond_site_symmetry_A
N1 H1 N4 0.88 2.14 3.0241(15) 178.5 2
N3 H3 N2 0.88 2.12 3.0010(15) 173.6 .

loop_
_geom_torsion_atom_site_label_1
_geom_torsion_atom_site_label_2
_geom_torsion_atom_site_label_3
_geom_torsion_atom_site_label_4
_geom_torsion
_geom_torsion_site_symmetry_1
C8 N1 C1 C2 -0.44(13) .
C8 N1 C1 C9 -175.73(11) .
N1 C1 C2 C3 0.18(13) .
C9 C1 C2 C3 175.37(11) .
N1 C1 C2 C11 -176.08(10) .
C9 C1 C2 C11 -0.90(19) .
C1 C2 C3 C4 -179.71(14) .
C11 C2 C3 C4 -3.8(2) .
C1 C2 C3 C8 0.14(13) .
C11 C2 C3 C8 176.03(11) .
C8 C3 C4 C5 0.57(18) .
C2 C3 C4 C5 -179.59(13) .
C3 C4 C5 C6 -0.92(19) .
C4 C5 C6 C7 0.3(2) .
C5 C6 C7 C8 0.64(19) .
C1 N1 C8 C7 179.52(12) .
C1 N1 C8 C3 0.52(13) .
C6 C7 C8 N1 -179.86(12) .
C6 C7 C8 C3 -1.00(18) .
C4 C3 C8 N1 179.47(11) .
C2 C3 C8 N1 -0.41(13) .
C4 C3 C8 C7 0.40(18) .
C2 C3 C8 C7 -179.48(11) .
C14 N2 C9 C1 178.56(9) .
C10 N2 C9 C1 54.42(12) .
C14 N2 C9 C21 51.87(13) .
C10 N2 C9 C21 -72.27(12) .
C2 C1 C9 N2 -21.73(16) .
N1 C1 C9 N2 152.86(11) .
C2 C1 C9 C21 104.24(13) .
N1 C1 C9 C21 -81.18(14) .
C14 N2 C10 C11 168.69(10) .
C9 N2 C10 C11 -69.42(12) .
C1 C2 C11 C13 -126.61(12) .
C3 C2 C11 C13 58.08(16) .
C1 C2 C11 C12 112.96(13) .
C3 C2 C11 C12 -62.35(16) .
C1 C2 C11 C10 -8.14(15) .
C3 C2 C11 C10 176.55(11) .
N2 C10 C11 C2 41.59(13) .
N2 C10 C11 C13 162.06(10) .
N2 C10 C11 C12 -78.83(12) .
C10 N2 C14 C15 60.70(14) .
C9 N2 C14 C15 -62.34(14) .
N2 C14 C15 C16 42.64(16) .
C14 C15 C16 C21 -13.91(18) .
C14 C15 C16 C17 169.80(12) .
C21 C16 C17 C18 0.64(19) .
C15 C16 C17 C18 177.02(12) .
C16 C17 C18 C19 -1.8(2) .
C17 C18 C19 C20 1.4(2) .
C18 C19 C20 C21 0.0(2) .
C19 C20 C21 C16 -1.14(19) .
C19 C20 C21 C9 177.10(12) .
C17 C16 C21 C20 0.80(18) .
C15 C16 C21 C20 -175.52(12) .
C17 C16 C21 C9 -177.44(11) .
C15 C16 C21 C9 6.24(18) .
N2 C9 C21 C20 156.12(11) .
C1 C9 C21 C20 33.91(16) .
N2 C9 C21 C16 -25.66(15) .
C1 C9 C21 C16 -147.87(11) .
C29 N3 C22 C23 0.10(13) .
C29 N3 C22 C30 -172.85(11) .
N3 C22 C23 C24 -0.90(13) .
C30 C22 C23 C24 172.00(11) .
N3 C22 C23 C32 -177.85(10) .
C30 C22 C23 C32 -4.95(18) .
C22 C23 C24 C25 -177.08(13) .
C32 C23 C24 C25 -0.4(2) .
C22 C23 C24 C29 1.34(13) .
C32 C23 C24 C29 177.97(12) .
C29 C24 C25 C26 0.85(18) .
C23 C24 C25 C26 179.12(13) .
C24 C25 C26 C27 -0.2(2) .
C25 C26 C27 C28 -0.2(2) .
C26 C27 C28 C29 -0.1(2) .
C22 N3 C29 C28 179.26(12) .
C22 N3 C29 C24 0.77(13) .
C27 C28 C29 N3 -177.48(12) .
C27 C28 C29 C24 0.82(19) .
C25 C24 C29 N3 177.43(11) .
C23 C24 C29 N3 -1.30(13) .
C25 C24 C29 C28 -1.19(18) .
C23 C24 C29 C28 -179.92(11) .
C35 N4 C30 C22 180.00(9) .
C31 N4 C30 C22 56.66(12) .
C35 N4 C30 C42 53.42(12) .
C31 N4 C30 C42 -69.92(12) .
C23 C22 C30 N4 -21.74(15) .
N3 C22 C30 N4 150.21(11) .
C23 C22 C30 C42 103.75(13) .
N3 C22 C30 C42 -84.30(14) .
C35 N4 C31 C32 168.76(10) .
C30 N4 C31 C32 -69.97(12) .
C22 C23 C32 C34 118.08(12) .
C24 C23 C32 C34 -58.08(16) .
C22 C23 C32 C31 -3.17(15) .
C24 C23 C32 C31 -179.33(12) .
C22 C23 C32 C33 -121.14(13) .
C24 C23 C32 C33 62.70(16) .
N4 C31 C32 C23 38.93(13) .
N4 C31 C32 C34 -81.83(12) .
N4 C31 C32 C33 158.71(10) .
C31 N4 C35 C36 59.54(13) .
C30 N4 C35 C36 -62.35(13) .
N4 C35 C36 C37 40.46(15) .
C35 C36 C37 C38 170.82(11) .
C35 C36 C37 C42 -11.01(17) .
C42 C37 C38 C39 0.20(19) .
C36 C37 C38 C39 178.41(12) .
C37 C38 C39 C40 -1.0(2) .
C38 C39 C40 C41 0.7(2) .
C39 C40 C41 C42 0.2(2) .
C40 C41 C42 C37 -1.00(19) .
C40 C41 C42 C30 177.08(12) .
C38 C37 C42 C41 0.77(18) .
C36 C37 C42 C41 -177.40(11) .
C38 C37 C42 C30 -177.32(11) .
C36 C37 C42 C30 4.51(17) .
N4 C30 C42 C41 155.87(11) .
C22 C30 C42 C41 34.06(15) .
N4 C30 C42 C37 -26.06(15) .
C22 C30 C42 C37 -147.87(11) .
C43 C43 C44 C45 -176.7(5) 3_665
Cl1 C46 C47 Cl2 -174.48(19) .
